data_7214675
loop_
_publ_author_name
'Peng, Guo'
'Liu, Zhihui'
'Ma, Li'
'Liang, Li'
'Zhang, Limin'
'Kostakis, George. E'
'Deng, Hong'

_publ_section_title
;
 A series of 3d--4f heterometallic coordination polymers constructed from
 size-tunable copper halide clusters and lanthanide-organic motifs
;
_journal_issue 18
_journal_name_full CrystEngComm
_journal_page_first 5974
_journal_paper_doi 10.1039/c2ce25214g
_journal_volume 14
_journal_year 2012
_chemical_formula_moiety 'C36 H32 Br7 Cu7 Er2 N6 O16'
_chemical_formula_sum 'C36 H32 Br7 Cu7 Er2 N6 O16'
_chemical_formula_weight 2143.35
_chemical_name_systematic
;
?
;
_space_group_IT_number 13
_symmetry_cell_setting monoclinic
_symmetry_space_group_name_Hall '-P 2yac'
_symmetry_space_group_name_H-M 'P 1 2/n 1'
_atom_sites_solution_hydrogens geom
_atom_sites_solution_primary direct
_atom_sites_solution_secondary difmap
_audit_creation_method SHELXL-97
_cell_angle_alpha 90.00
_cell_angle_beta 100.952(2)
_cell_angle_gamma 90.00
_cell_formula_units_Z 2
_cell_length_a 16.4842(17)
_cell_length_b 9.8497(10)
_cell_length_c 17.4990(18)
_cell_measurement_reflns_used 6495
_cell_measurement_temperature 100(2)
_cell_measurement_theta_max 27.78
_cell_measurement_theta_min 1.56
_cell_volume 2789.5(5)
_computing_cell_refinement 'Apex2 (Bruker, 2005)'
_computing_data_collection 'Apex2 (Bruker, 2005)'
_computing_data_reduction 'Apex2 (Bruker, 2005)'
_computing_molecular_graphics 'SHELXTL 6.12'
_computing_publication_material 'SHELXTL 6.12'
_computing_structure_refinement 'SHELXTL 6.12'
_computing_structure_solution 'SHELXTL 6.12 (Bruker, 2000-2003)'
_diffrn_ambient_temperature 100(2)
_diffrn_measured_fraction_theta_full 0.985
_diffrn_measured_fraction_theta_max 0.985
_diffrn_measurement_device_type 'Bruker AXS SMART APEX CCD diffractometer'
_diffrn_measurement_method '\w scans'
_diffrn_radiation_monochromator graphite
_diffrn_radiation_source 'fine-focus sealed tube'
_diffrn_radiation_type MoK\a
_diffrn_radiation_wavelength 0.71073
_diffrn_reflns_av_R_equivalents 0.0507
_diffrn_reflns_av_sigmaI/netI 0.0710
_diffrn_reflns_limit_h_max 21
_diffrn_reflns_limit_h_min -21
_diffrn_reflns_limit_k_max 12
_diffrn_reflns_limit_k_min -12
_diffrn_reflns_limit_l_max 11
_diffrn_reflns_limit_l_min -22
_diffrn_reflns_number 16884
_diffrn_reflns_theta_full 27.78
_diffrn_reflns_theta_max 27.78
_diffrn_reflns_theta_min 1.56
_exptl_absorpt_coefficient_mu 10.664
_exptl_absorpt_correction_T_max 0.3867
_exptl_absorpt_correction_T_min 0.1316
_exptl_absorpt_correction_type multi-scan
_exptl_absorpt_process_details 'Apex2 (Bruker, 2005)'
_exptl_crystal_colour orange
_exptl_crystal_density_diffrn 2.552
_exptl_crystal_density_method 'not measured'
_exptl_crystal_description block
_exptl_crystal_F_000 1988
_exptl_crystal_size_max 0.32
_exptl_crystal_size_mid 0.18
_exptl_crystal_size_min 0.11
_refine_diff_density_max 1.288
_refine_diff_density_min -1.300
_refine_diff_density_rms 0.195
_refine_ls_extinction_method none
_refine_ls_goodness_of_fit_ref 1.022
_refine_ls_hydrogen_treatment constr
_refine_ls_matrix_type full
_refine_ls_number_parameters 368
_refine_ls_number_reflns 6495
_refine_ls_number_restraints 252
_refine_ls_restrained_S_all 1.046
_refine_ls_R_factor_all 0.1029
_refine_ls_R_factor_gt 0.0520
_refine_ls_shift/su_max 0.000
_refine_ls_shift/su_mean 0.000
_refine_ls_structure_factor_coef Fsqd
_refine_ls_weighting_details 'calc w=1/[\s^2^(Fo^2^)+(0.0790P)^2^+5.2852P] where P=(Fo^2^+2Fc^2^)/3'
_refine_ls_weighting_scheme calc
_refine_ls_wR_factor_gt 0.1389
_refine_ls_wR_factor_ref 0.1626
_reflns_number_gt 3774
_reflns_number_total 6495
_reflns_threshold_expression >2sigma(I)
_cod_data_source_file c2ce25214g.txt
_cod_data_source_block 9
_cod_original_sg_symbol_Hall -P2yac
_cod_original_sg_symbol_H-M P2/n
_cod_database_code 7214675

loop_
_symmetry_equiv_pos_as_xyz
'x, y, z'
'-x+1/2, y, -z+1/2'
'-x, -y, -z'
'x-1/2, -y, z-1/2'

loop_
_atom_site_label
_atom_site_type_symbol
_atom_site_fract_x
_atom_site_fract_y
_atom_site_fract_z
_atom_site_U_iso_or_equiv
_atom_site_adp_type
_atom_site_occupancy
_atom_site_symmetry_multiplicity
_atom_site_calc_flag
_atom_site_refinement_flags
_atom_site_disorder_group
Cu1 Cu 0.39820(11) 0.65696(16) 0.84309(12) 0.0797(6) Uani 1 1 d U .
Cu2 Cu 0.39341(14) 0.88995(19) 0.92071(12) 0.0929(7) Uani 1 1 d U .
Cu3 Cu 0.28356(13) 0.7453(3) 0.60608(18) 0.1189(9) Uani 1 1 d U .
Br1 Br 0.46284(8) 0.86688(13) 0.81255(8) 0.0617(4) Uani 1 1 d U .
Br2 Br 0.35517(8) 0.68261(13) 0.97634(8) 0.0626(4) Uani 1 1 d U .
Br3 Br 0.2500 0.6682(2) 0.7500 0.0561(7) Uani 0.746(4) 2 d SPU 1
Br4 Br 0.2820(2) 0.9868(3) 0.63945(19) 0.1318(15) Uani 0.746(4) 1 d PU 1
Cu4 Cu 0.1894(5) 0.8948(6) 0.7453(5) 0.119(2) Uani 0.3729(18) 1 d PU 1
Cu5 Cu 0.3305(8) 0.9128(13) 0.7065(7) 0.050(3) Uani 0.1271(18) 1 d PU 2
Br5 Br 0.2401(14) 1.0699(17) 0.7228(10) 0.123(7) Uani 0.1271(18) 1 d PU 2
Br6 Br 0.3541(5) 0.9389(7) 0.5801(4) 0.096(3) Uani 0.254(4) 1 d PU 2
C1 C 0.4297(9) 1.1709(14) 0.9572(8) 0.071(4) Uani 1 1 d U .
H1 H 0.4664 1.1612 0.9217 0.085 Uiso 1 1 calc R .
C2 C 0.3513(7) 1.0764(10) 1.0346(6) 0.047(3) Uani 1 1 d U .
H2 H 0.3287 0.9979 1.0541 0.057 Uiso 1 1 calc R .
C3 C 0.4140(9) 1.2985(13) 0.9814(8) 0.069(4) Uani 1 1 d U .
H3 H 0.4363 1.3758 0.9603 0.083 Uiso 1 1 calc R .
C4 C 0.3665(7) 1.3134(9) 1.0354(6) 0.044(3) Uani 1 1 d U .
H4 H 0.3549 1.4012 1.0530 0.053 Uiso 1 1 calc R .
C5 C 0.3352(6) 1.2010(9) 1.0646(6) 0.038(2) Uani 1 1 d U .
C6 C 0.2876(6) 1.2099(10) 1.1289(6) 0.039(2) Uani 1 1 d U .
C7 C 0.6307(6) 0.2907(10) 0.7957(6) 0.040(2) Uani 1 1 d U .
C8 C 0.5416(6) 0.3230(9) 0.7918(6) 0.035(2) Uani 1 1 d U .
C9 C 0.4814(8) 0.2284(11) 0.7609(8) 0.064(3) Uani 1 1 d U .
H9 H 0.4966 0.1420 0.7440 0.076 Uiso 1 1 calc R .
C10 C 0.3996(9) 0.2626(15) 0.7552(9) 0.086(4) Uani 1 1 d U .
H10 H 0.3570 0.2002 0.7347 0.104 Uiso 1 1 calc R .
C11 C 0.3810(8) 0.3878(14) 0.7798(9) 0.073(4) Uani 1 1 d U .
H11 H 0.3244 0.4114 0.7747 0.087 Uiso 1 1 calc R .
C12 C 0.5145(6) 0.4451(9) 0.8143(6) 0.036(2) Uani 1 1 d U .
H12 H 0.5551 0.5108 0.8344 0.043 Uiso 1 1 calc R .
C13 C 0.5930(7) 0.5352(11) 0.6576(6) 0.042(2) Uani 1 1 d U .
C14 C 0.5050(7) 0.5182(12) 0.6187(7) 0.051(3) Uani 1 1 d U .
C15 C 0.4776(8) 0.4042(15) 0.5769(8) 0.069(4) Uani 1 1 d U .
H15 H 0.5160 0.3345 0.5716 0.082 Uiso 1 1 calc R .
C16 C 0.3950(9) 0.3877(17) 0.5421(9) 0.084(4) Uani 1 1 d U .
H16 H 0.3742 0.3089 0.5137 0.101 Uiso 1 1 calc R .
C17 C 0.3460(10) 0.4980(19) 0.5530(10) 0.087(5) Uani 1 1 d U .
H17 H 0.2895 0.4915 0.5288 0.104 Uiso 1 1 calc R .
C18 C 0.4474(7) 0.6166(12) 0.6257(7) 0.057(3) Uani 1 1 d U .
H18 H 0.4645 0.6953 0.6559 0.069 Uiso 1 1 calc R .
Er1 Er 0.7500 0.04170(6) 0.7500 0.0384(2) Uani 1 2 d SU .
Er2 Er 0.7500 0.54010(5) 0.7500 0.03115(18) Uani 1 2 d SU .
N1 N 0.3959(6) 1.0597(9) 0.9809(6) 0.056(3) Uani 1 1 d U .
N2 N 0.4368(5) 0.4790(8) 0.8104(5) 0.045(2) Uani 1 1 d U .
N3 N 0.3663(7) 0.6039(13) 0.5903(7) 0.070(3) Uani 1 1 d U .
O1 O 0.2739(5) 1.3216(7) 1.1545(5) 0.056(2) Uani 1 1 d U .
O2 O 0.2635(6) 1.0979(9) 1.1531(5) 0.069(2) Uani 1 1 d U .
O3 O 0.6483(5) 0.1677(7) 0.7859(5) 0.061(2) Uani 1 1 d U .
O4 O 0.6814(4) 0.3839(7) 0.8085(4) 0.0474(18) Uani 1 1 d U .
O5 O 0.6124(4) 0.6347(7) 0.7026(4) 0.0455(17) Uani 1 1 d U .
O6 O 0.6449(5) 0.4460(7) 0.6471(4) 0.0471(18) Uani 1 1 d U .
O1W O 0.6830(6) 0.1608(8) 0.6331(5) 0.068(2) Uani 1 1 d U .
O2W O 0.6169(5) -0.0803(7) 0.7076(5) 0.056(2) Uani 1 1 d U .

loop_
_atom_site_aniso_label
_atom_site_aniso_U_11
_atom_site_aniso_U_22
_atom_site_aniso_U_33
_atom_site_aniso_U_23
_atom_site_aniso_U_13
_atom_site_aniso_U_12
Cu1 0.0725(12) 0.0466(9) 0.1200(16) -0.0206(9) 0.0180(11) 0.0136(8)
Cu2 0.1293(18) 0.0666(11) 0.0947(15) -0.0321(10) 0.0517(13) 0.0015(11)
Cu3 0.0645(14) 0.0979(15) 0.187(3) 0.0098(16) 0.0047(15) 0.0132(12)
Br1 0.0632(8) 0.0588(7) 0.0683(9) -0.0061(6) 0.0261(7) -0.0143(6)
Br2 0.0496(7) 0.0646(8) 0.0734(9) 0.0089(6) 0.0111(6) -0.0018(6)
Br3 0.0326(12) 0.0592(14) 0.0719(17) 0.000 -0.0014(10) 0.000
Br4 0.155(3) 0.0703(15) 0.139(3) -0.0019(15) -0.050(2) -0.0223(16)
Cu4 0.137(5) 0.068(3) 0.136(6) -0.001(4) -0.015(5) 0.016(3)
Cu5 0.055(6) 0.058(6) 0.043(6) 0.005(5) 0.020(5) 0.014(5)
Br5 0.116(9) 0.121(9) 0.136(12) 0.003(7) 0.034(9) 0.006(8)
Br6 0.089(5) 0.093(5) 0.098(5) 0.028(4) -0.007(4) -0.024(3)
C1 0.074(7) 0.080(7) 0.071(7) -0.004(6) 0.044(6) -0.003(6)
C2 0.060(6) 0.032(5) 0.056(6) -0.005(4) 0.028(5) -0.005(4)
C3 0.078(7) 0.069(7) 0.069(7) 0.005(6) 0.033(6) -0.019(6)
C4 0.058(6) 0.028(5) 0.047(6) 0.002(4) 0.011(5) -0.005(4)
C5 0.039(5) 0.036(5) 0.039(5) 0.001(4) 0.012(4) -0.002(4)
C6 0.034(5) 0.039(5) 0.044(5) 0.006(4) 0.010(4) 0.007(4)
C7 0.035(5) 0.043(5) 0.047(6) 0.004(4) 0.021(4) 0.006(4)
C8 0.038(5) 0.028(4) 0.039(5) 0.002(4) 0.006(4) -0.005(4)
C9 0.060(7) 0.033(5) 0.094(8) -0.020(5) 0.005(6) 0.004(5)
C10 0.070(8) 0.066(7) 0.112(9) -0.021(7) -0.013(7) -0.004(6)
C11 0.049(6) 0.062(7) 0.101(8) -0.002(6) -0.001(6) 0.010(6)
C12 0.039(5) 0.025(4) 0.044(5) -0.002(4) 0.010(4) -0.008(4)
C13 0.047(5) 0.043(5) 0.039(5) 0.014(4) 0.012(4) -0.001(5)
C14 0.048(6) 0.059(6) 0.046(6) 0.009(5) 0.013(5) -0.004(5)
C15 0.064(7) 0.074(7) 0.065(7) 0.007(6) 0.002(6) -0.002(6)
C16 0.072(8) 0.096(8) 0.076(8) -0.012(7) -0.004(6) -0.012(7)
C17 0.067(8) 0.104(8) 0.086(8) -0.001(7) 0.006(7) 0.004(7)
C18 0.055(6) 0.058(6) 0.059(7) 0.000(5) 0.011(5) 0.001(5)
Er1 0.0426(4) 0.0231(3) 0.0555(5) 0.000 0.0249(3) 0.000
Er2 0.0332(3) 0.0219(3) 0.0420(4) 0.000 0.0163(3) 0.000
N1 0.060(6) 0.053(5) 0.062(6) -0.007(4) 0.028(5) -0.009(4)
N2 0.040(5) 0.031(4) 0.059(5) -0.004(4) 0.003(4) 0.000(4)
N3 0.049(6) 0.087(7) 0.072(7) 0.003(6) 0.003(5) 0.002(5)
O1 0.063(5) 0.050(4) 0.059(5) -0.017(3) 0.023(4) 0.010(4)
O2 0.085(6) 0.064(5) 0.068(5) 0.017(4) 0.043(5) 0.003(4)
O3 0.059(5) 0.042(4) 0.086(6) -0.021(4) 0.026(4) 0.007(3)
O4 0.043(4) 0.046(4) 0.056(5) 0.018(3) 0.017(3) -0.006(3)
O5 0.037(4) 0.040(4) 0.059(5) 0.002(3) 0.007(3) 0.002(3)
O6 0.048(4) 0.043(4) 0.051(4) -0.012(3) 0.010(3) 0.002(3)
O1W 0.081(6) 0.047(4) 0.075(6) 0.001(4) 0.012(4) -0.004(4)
O2W 0.050(4) 0.039(4) 0.083(5) -0.012(4) 0.024(4) -0.004(3)

loop_
_atom_type_symbol
_atom_type_description
_atom_type_scat_dispersion_real
_atom_type_scat_dispersion_imag
_atom_type_scat_source
C C 0.0033 0.0016 'International Tables Vol C Tables 4.2.6.8 and 6.1.1.4'
H H 0.0000 0.0000 'International Tables Vol C Tables 4.2.6.8 and 6.1.1.4'
N N 0.0061 0.0033 'International Tables Vol C Tables 4.2.6.8 and 6.1.1.4'
O O 0.0106 0.0060 'International Tables Vol C Tables 4.2.6.8 and 6.1.1.4'
Cu Cu 0.3201 1.2651 'International Tables Vol C Tables 4.2.6.8 and 6.1.1.4'
Br Br -0.2901 2.4595 'International Tables Vol C Tables 4.2.6.8 and 6.1.1.4'
Er Er -0.2586 4.9576 'International Tables Vol C Tables 4.2.6.8 and 6.1.1.4'

loop_
_geom_angle_atom_site_label_1
_geom_angle_atom_site_label_2
_geom_angle_atom_site_label_3
_geom_angle
_geom_angle_site_symmetry_1
_geom_angle_site_symmetry_3
N2 Cu1 Br1 120.6(3) . .
N2 Cu1 Br2 120.4(3) . .
Br1 Cu1 Br2 108.86(7) . .
N2 Cu1 Br3 99.6(3) . .
Br1 Cu1 Br3 102.67(9) . .
Br2 Cu1 Br3 99.84(7) . .
N2 Cu1 Cu4 133.2(3) . 2_556
Br1 Cu1 Cu4 54.18(14) . 2_556
Br2 Cu1 Cu4 101.57(18) . 2_556
Br3 Cu1 Cu4 50.35(14) . 2_556
N1 Cu2 Br2 119.0(3) . .
N1 Cu2 Br1 122.5(3) . .
Br2 Cu2 Br1 116.16(8) . .
N1 Cu2 Cu4 117.9(3) . 2_556
Br2 Cu2 Cu4 107.68(15) . 2_556
Br1 Cu2 Cu4 55.20(17) . 2_556
N3 Cu3 Br6 99.5(4) . .
N3 Cu3 Br4 138.2(4) . .
Br6 Cu3 Br4 43.8(2) . .
N3 Cu3 Br2 108.4(4) . 2_556
Br6 Cu3 Br2 121.3(2) . 2_556
Br4 Cu3 Br2 108.83(11) . 2_556
N3 Cu3 Br3 101.1(3) . .
Br6 Cu3 Br3 126.4(2) . .
Br4 Cu3 Br3 92.09(13) . .
Br2 Cu3 Br3 97.77(9) 2_556 .
N3 Cu3 Cu4 118.4(4) . 2_556
Br6 Cu3 Cu4 76.4(3) . 2_556
Br4 Cu3 Cu4 46.49(16) . 2_556
Br2 Cu3 Cu4 126.28(18) 2_556 2_556
Br3 Cu3 Cu4 50.29(16) . 2_556
Cu2 Br1 Cu1 67.23(7) . .
Cu2 Br1 Cu4 73.8(2) . 2_556
Cu1 Br1 Cu4 74.82(17) . 2_556
Cu2 Br1 Cu5 94.8(2) . .
Cu1 Br1 Cu5 87.8(3) . .
Cu2 Br2 Cu3 80.79(9) . 2_556
Cu2 Br2 Cu1 64.98(6) . .
Cu3 Br2 Cu1 83.27(9) 2_556 .
Cu4 Br3 Cu4 47.7(4) 2_556 .
Cu4 Br3 Cu1 72.31(18) 2_556 .
Cu4 Br3 Cu1 112.30(19) . .
Cu4 Br3 Cu1 112.30(18) 2_556 2_556
Cu4 Br3 Cu1 72.31(18) . 2_556
Cu1 Br3 Cu1 175.27(12) . 2_556
Cu4 Br3 Cu3 82.6(2) 2_556 2_556
Cu4 Br3 Cu3 68.3(2) . 2_556
Cu1 Br3 Cu3 77.02(6) . 2_556
Cu1 Br3 Cu3 104.31(7) 2_556 2_556
Cu4 Br3 Cu3 68.3(2) 2_556 .
Cu4 Br3 Cu3 82.6(2) . .
Cu1 Br3 Cu3 104.31(7) . .
Cu1 Br3 Cu3 77.02(6) 2_556 .
Cu3 Br3 Cu3 148.33(14) 2_556 .
Cu4 Br4 Cu3 78.9(2) 2_556 .
Cu4 Br4 Cu4 45.1(3) 2_556 .
Cu3 Br4 Cu4 82.75(17) . .
Cu4 Cu4 Br4 83.5(4) 2_556 2_556
Cu4 Cu4 Br3 66.17(18) 2_556 .
Br4 Cu4 Br3 109.5(3) 2_556 .
Cu4 Cu4 Br1 160.5(7) 2_556 2_556
Br4 Cu4 Br1 116.0(4) 2_556 2_556
Br3 Cu4 Br1 106.4(3) . 2_556
Cu4 Cu4 Br4 51.5(4) 2_556 .
Br4 Cu4 Br4 115.7(3) 2_556 .
Br3 Cu4 Br4 92.7(3) . .
Br1 Cu4 Br4 113.5(3) 2_556 .
Cu4 Cu4 Cu3 86.9(4) 2_556 2_556
Br4 Cu4 Cu3 54.6(2) 2_556 2_556
Br3 Cu4 Cu3 61.39(16) . 2_556
Br1 Cu4 Cu3 105.7(3) 2_556 2_556
Br4 Cu4 Cu3 138.1(3) . 2_556
Cu4 Cu4 Cu2 110.6(6) 2_556 2_556
Br4 Cu4 Cu2 153.0(3) 2_556 2_556
Br3 Cu4 Cu2 97.3(3) . 2_556
Br1 Cu4 Cu2 51.01(14) 2_556 2_556
Br4 Cu4 Cu2 63.9(2) . 2_556
Cu3 Cu4 Cu2 145.1(3) 2_556 2_556
Cu4 Cu4 Cu1 114.9(4) 2_556 2_556
Br4 Cu4 Cu1 142.6(4) 2_556 2_556
Br3 Cu4 Cu1 57.35(14) . 2_556
Br1 Cu4 Cu1 51.00(14) 2_556 2_556
Br4 Cu4 Cu1 100.5(3) . 2_556
Cu3 Cu4 Cu1 92.4(2) 2_556 2_556
Cu2 Cu4 Cu1 53.08(14) 2_556 2_556
Br5 Cu5 Br6 106.5(7) . .
Br5 Cu5 Br5 23.1(9) . 2_556
Br6 Cu5 Br5 126.8(7) . 2_556
Br5 Cu5 Br1 121.4(7) . .
Br6 Cu5 Br1 115.1(5) . .
Br5 Cu5 Br1 99.5(6) 2_556 .
Br5 Br5 Cu5 91(2) 2_556 .
Br5 Br5 Cu5 65.9(19) 2_556 2_556
Cu5 Br5 Cu5 91.1(9) . 2_556
Cu3 Br6 Cu5 62.9(4) . .
N1 C1 C3 123.0(11) . .
N1 C1 H1 118.5 . .
C3 C1 H1 118.5 . .
N1 C2 C5 124.1(9) . .
N1 C2 H2 118.0 . .
C5 C2 H2 118.0 . .
C4 C3 C1 119.2(11) . .
C4 C3 H3 120.4 . .
C1 C3 H3 120.4 . .
C3 C4 C5 119.2(10) . .
C3 C4 H4 120.4 . .
C5 C4 H4 120.4 . .
C4 C5 C2 117.8(9) . .
C4 C5 C6 121.8(9) . .
C2 C5 C6 120.4(8) . .
O1 C6 O2 124.5(10) . .
O1 C6 C5 119.2(9) . .
O2 C6 C5 116.3(9) . .
O4 C7 O3 124.9(9) . .
O4 C7 C8 118.5(8) . .
O3 C7 C8 116.6(9) . .
C12 C8 C9 116.9(9) . .
C12 C8 C7 123.2(9) . .
C9 C8 C7 119.8(9) . .
C10 C9 C8 118.7(11) . .
C10 C9 H9 120.6 . .
C8 C9 H9 120.6 . .
C11 C10 C9 118.4(13) . .
C11 C10 H10 120.8 . .
C9 C10 H10 120.8 . .
N2 C11 C10 124.3(13) . .
N2 C11 H11 117.9 . .
C10 C11 H11 117.9 . .
N2 C12 C8 125.3(9) . .
N2 C12 H12 117.3 . .
C8 C12 H12 117.3 . .
O5 C13 O6 122.2(10) . .
O5 C13 C14 118.9(10) . .
O6 C13 C14 118.8(10) . .
C15 C14 C18 117.5(12) . .
C15 C14 C13 122.0(11) . .
C18 C14 C13 120.5(11) . .
C14 C15 C16 121.7(14) . .
C14 C15 H15 119.2 . .
C16 C15 H15 119.2 . .
C17 C16 C15 113.3(15) . .
C17 C16 H16 123.4 . .
C15 C16 H16 123.4 . .
N3 C17 C16 128.6(16) . .
N3 C17 H17 115.7 . .
C16 C17 H17 115.7 . .
N3 C18 C14 121.7(12) . .
N3 C18 H18 119.2 . .
C14 C18 H18 119.2 . .
O2 Er1 O2 103.7(5) 4_665 3_667
O2 Er1 O3 137.3(3) 4_665 .
O2 Er1 O3 86.6(3) 3_667 .
O2 Er1 O3 86.6(3) 4_665 2_656
O2 Er1 O3 137.3(3) 3_667 2_656
O3 Er1 O3 113.7(4) . 2_656
O2 Er1 O1W 75.7(3) 4_665 .
O2 Er1 O1W 147.4(3) 3_667 .
O3 Er1 O1W 74.2(3) . .
O3 Er1 O1W 75.2(3) 2_656 .
O2 Er1 O1W 147.4(3) 4_665 2_656
O2 Er1 O1W 75.7(3) 3_667 2_656
O3 Er1 O1W 75.2(3) . 2_656
O3 Er1 O1W 74.2(3) 2_656 2_656
O1W Er1 O1W 122.3(4) . 2_656
O2 Er1 O2W 71.6(3) 4_665 .
O2 Er1 O2W 73.7(3) 3_667 .
O3 Er1 O2W 72.0(3) . .
O3 Er1 O2W 146.9(3) 2_656 .
O1W Er1 O2W 75.4(3) . .
O1W Er1 O2W 135.8(3) 2_656 .
O2 Er1 O2W 73.7(3) 4_665 2_656
O2 Er1 O2W 71.6(3) 3_667 2_656
O3 Er1 O2W 146.9(3) . 2_656
O3 Er1 O2W 72.0(3) 2_656 2_656
O1W Er1 O2W 135.8(3) . 2_656
O1W Er1 O2W 75.4(3) 2_656 2_656
O2W Er1 O2W 122.2(3) . 2_656
O1 Er2 O1 105.4(4) 3_677 4_675
O1 Er2 O4 84.4(3) 3_677 .
O1 Er2 O4 156.9(3) 4_675 .
O1 Er2 O4 156.9(3) 3_677 2_656
O1 Er2 O4 84.4(3) 4_675 2_656
O4 Er2 O4 94.5(4) . 2_656
O1 Er2 O6 125.5(3) 3_677 .
O1 Er2 O6 83.2(3) 4_675 .
O4 Er2 O6 74.3(3) . .
O4 Er2 O6 75.7(2) 2_656 .
O1 Er2 O6 83.2(3) 3_677 2_656
O1 Er2 O6 125.5(3) 4_675 2_656
O4 Er2 O6 75.7(2) . 2_656
O4 Er2 O6 74.3(3) 2_656 2_656
O6 Er2 O6 135.2(3) . 2_656
O1 Er2 O5 78.4(3) 3_677 2_656
O1 Er2 O5 74.9(3) 4_675 2_656
O4 Er2 O5 128.0(3) . 2_656
O4 Er2 O5 84.3(2) 2_656 2_656
O6 Er2 O5 151.6(2) . 2_656
O6 Er2 O5 53.8(2) 2_656 2_656
O1 Er2 O5 74.9(3) 3_677 .
O1 Er2 O5 78.4(3) 4_675 .
O4 Er2 O5 84.3(2) . .
O4 Er2 O5 128.0(3) 2_656 .
O6 Er2 O5 53.8(2) . .
O6 Er2 O5 151.6(2) 2_656 .
O5 Er2 O5 135.3(3) 2_656 .
O1 Er2 C13 81.6(3) 3_677 2_656
O1 Er2 C13 99.7(3) 4_675 2_656
O4 Er2 C13 102.4(3) . 2_656
O4 Er2 C13 76.2(3) 2_656 2_656
O6 Er2 C13 151.3(3) . 2_656
O6 Er2 C13 27.0(3) 2_656 2_656
O5 Er2 C13 26.9(3) 2_656 2_656
O5 Er2 C13 154.8(3) . 2_656
C2 N1 C1 116.5(10) . .
C2 N1 Cu2 122.2(7) . .
C1 N1 Cu2 119.9(8) . .
C12 N2 C11 116.4(9) . .
C12 N2 Cu1 124.9(7) . .
C11 N2 Cu1 118.7(8) . .
C17 N3 C18 117.2(13) . .
C17 N3 Cu3 122.3(11) . .
C18 N3 Cu3 120.3(9) . .
C6 O1 Er2 152.4(8) . 3_677
C6 O2 Er1 150.6(8) . 3_667
C7 O3 Er1 139.7(7) . .
C7 O4 Er2 143.4(7) . .
C13 O5 Er2 91.4(6) . .
C13 O6 Er2 92.0(6) . .

loop_
_geom_bond_atom_site_label_1
_geom_bond_atom_site_label_2
_geom_bond_distance
_geom_bond_site_symmetry_2
Cu1 N2 1.985(8) .
Cu1 Br1 2.432(2) .
Cu1 Br2 2.575(2) .
Cu1 Br3 2.669(2) .
Cu1 Cu4 3.020(7) 2_556
Cu2 N1 1.973(9) .
Cu2 Br2 2.398(2) .
Cu2 Br1 2.401(2) .
Cu2 Cu4 2.967(8) 2_556
Cu3 N3 2.005(12) .
Cu3 Br6 2.323(7) .
Cu3 Br4 2.450(4) .
Cu3 Br2 2.537(3) 2_556
Cu3 Br3 2.785(3) .
Cu3 Cu4 2.948(8) 2_556
Br1 Cu4 2.537(7) 2_556
Br1 Cu5 2.621(14) .
Br2 Cu3 2.537(3) 2_556
Br3 Cu4 2.440(7) 2_556
Br3 Cu4 2.440(7) .
Br3 Cu1 2.669(2) 2_556
Br3 Cu3 2.785(3) 2_556
Br4 Cu4 2.179(9) 2_556
Br4 Cu4 2.767(10) .
Cu4 Cu4 1.972(16) 2_556
Cu4 Br4 2.179(9) 2_556
Cu4 Br1 2.537(7) 2_556
Cu4 Cu3 2.948(8) 2_556
Cu4 Cu2 2.967(8) 2_556
Cu4 Cu1 3.020(7) 2_556
Cu5 Br5 2.20(2) .
Cu5 Br6 2.331(14) .
Cu5 Br5 2.41(2) 2_556
Br5 Br5 0.95(3) 2_556
Br5 Cu5 2.41(2) 2_556
C1 N1 1.331(15) .
C1 C3 1.366(17) .
C1 H1 0.9500 .
C2 N1 1.308(12) .
C2 C5 1.380(13) .
C2 H2 0.9500 .
C3 C4 1.345(15) .
C3 H3 0.9500 .
C4 C5 1.361(12) .
C4 H4 0.9500 .
C5 C6 1.492(13) .
C6 O1 1.225(11) .
C6 O2 1.272(12) .
C7 O4 1.234(12) .
C7 O3 1.264(11) .
C7 C8 1.491(13) .
C8 C12 1.368(12) .
C8 C9 1.393(15) .
C9 C10 1.376(17) .
C9 H9 0.9500 .
C10 C11 1.361(18) .
C10 H10 0.9500 .
C11 N2 1.323(15) .
C11 H11 0.9500 .
C12 N2 1.313(12) .
C12 H12 0.9500 .
C13 O5 1.259(12) .
C13 O6 1.264(12) .
C13 C14 1.490(16) .
C14 C15 1.369(17) .
C14 C18 1.379(16) .
C15 C16 1.392(18) .
C15 H15 0.9500 .
C16 C17 1.39(2) .
C16 H16 0.9500 .
C17 N3 1.242(19) .
C17 H17 0.9500 .
C18 N3 1.369(15) .
C18 H18 0.9500 .
Er1 O2 2.226(8) 4_665
Er1 O2 2.226(8) 3_667
Er1 O3 2.269(7) .
Er1 O3 2.269(7) 2_656
Er1 O1W 2.433(9) .
Er1 O1W 2.433(9) 2_656
Er1 O2W 2.488(8) .
Er1 O2W 2.488(7) 2_656
Er2 O1 2.248(7) 3_677
Er2 O1 2.248(7) 4_675
Er2 O4 2.266(6) .
Er2 O4 2.266(6) 2_656
Er2 O6 2.432(7) .
Er2 O6 2.432(7) 2_656
Er2 O5 2.447(7) 2_656
Er2 O5 2.447(7) .
Er2 C13 2.779(11) 2_656
O1 Er2 2.248(7) 3_677
O2 Er1 2.226(8) 3_667
